data_4311451
loop_
_publ_author_name
'Eddie Y. Y. Chan'
'Qian-Feng Zhang'
'Yiu-Keung Sau'
'Samuel M. F. Lo'
'Herman H. Y. Sung'
'Ian D. Williams'
'Richard K. Haynes'
'Wa-Hung Leung'

_publ_section_title
;
 Chiral Bisphosphinite Metalloligands Derived from a P-Chiral Secondary
 Phosphine Oxide
;
_journal_name_full 'Inorganic Chemistry'
_journal_page_first 4921
_journal_page_last 4926
_journal_paper_doi 10.1021/ic049744u
_journal_volume 43
_journal_year 2004
_chemical_formula_sum 'C25 H39 N O2 P2 Pd S2'
_chemical_formula_weight 618.03
_chemical_name_systematic
; 
 ? 
;
_space_group_IT_number 19
_symmetry_cell_setting orthorhombic
_symmetry_space_group_name_Hall 'P 2ac 2ab'
_symmetry_space_group_name_H-M 'P 21 21 21'
_atom_sites_solution_hydrogens geom
_atom_sites_solution_primary direct
_atom_sites_solution_secondary difmap
_audit_creation_method SHELXL-97
_cell_angle_alpha 90.00
_cell_angle_beta 90.00
_cell_angle_gamma 90.00
_cell_formula_units_Z 4
_cell_length_a 9.5361(8)
_cell_length_b 15.3206(12)
_cell_length_c 20.0421(16)
_cell_measurement_reflns_used 4248
_cell_measurement_temperature 293(2)
_cell_measurement_theta_max 22.47
_cell_measurement_theta_min 2.37
_cell_volume 2928.1(4)
_computing_cell_refinement 'Bruker SMART'
_computing_data_collection 'Bruker SMART'
_computing_data_reduction 'Bruker SAINT'
_computing_molecular_graphics 'Bruker SHELXTL'
_computing_publication_material 'Bruker SHELXTL'
_computing_structure_refinement 'SHELXL-97 (Sheldrick, 1997)'
_computing_structure_solution 'SHELXS-97 (Sheldrick, 1990)'
_diffrn_ambient_temperature 293(2)
_diffrn_measured_fraction_theta_full 0.971
_diffrn_measured_fraction_theta_max 0.971
_diffrn_measurement_device_type 'CCD area detector'
_diffrn_measurement_method 'phi and omega scans'
_diffrn_radiation_monochromator graphite
_diffrn_radiation_source 'fine-focus sealed tube'
_diffrn_radiation_type MoK\a
_diffrn_radiation_wavelength 0.71073
_diffrn_reflns_av_R_equivalents 0.0290
_diffrn_reflns_av_sigmaI/netI 0.0450
_diffrn_reflns_limit_h_max 12
_diffrn_reflns_limit_h_min -10
_diffrn_reflns_limit_k_max 20
_diffrn_reflns_limit_k_min -13
_diffrn_reflns_limit_l_max 26
_diffrn_reflns_limit_l_min -26
_diffrn_reflns_number 17972
_diffrn_reflns_theta_full 28.30
_diffrn_reflns_theta_max 28.30
_diffrn_reflns_theta_min 2.37
_exptl_absorpt_coefficient_mu 0.907
_exptl_absorpt_correction_T_max 0.82
_exptl_absorpt_correction_T_min 0.46
_exptl_absorpt_correction_type empirical
_exptl_crystal_colour Orange
_exptl_crystal_density_diffrn 1.402
_exptl_crystal_density_meas 0
_exptl_crystal_density_method 'not measured'
_exptl_crystal_description Block
_exptl_crystal_F_000 1280
_exptl_crystal_size_max 0.40
_exptl_crystal_size_mid 0.30
_exptl_crystal_size_min 0.30
_refine_diff_density_max 0.585
_refine_diff_density_min -0.470
_refine_diff_density_rms 0.059
_refine_ls_abs_structure_details 'Flack H D (1983), Acta Cryst. A39, 876-881'
_refine_ls_abs_structure_Flack -0.02(3)
_refine_ls_extinction_method none
_refine_ls_goodness_of_fit_ref 1.012
_refine_ls_hydrogen_treatment mixed
_refine_ls_matrix_type full
_refine_ls_number_parameters 304
_refine_ls_number_reflns 6923
_refine_ls_number_restraints 0
_refine_ls_restrained_S_all 1.012
_refine_ls_R_factor_all 0.0564
_refine_ls_R_factor_gt 0.0397
_refine_ls_shift/su_max 0.001
_refine_ls_shift/su_mean 0.000
_refine_ls_structure_factor_coef Fsqd
_refine_ls_weighting_details 'calc w=1/[\s^2^(Fo^2^)+(0.0475P)^2^+0.0000P] where P=(Fo^2^+2Fc^2^)/3'
_refine_ls_weighting_scheme calc
_refine_ls_wR_factor_gt 0.0868
_refine_ls_wR_factor_ref 0.0942
_reflns_number_gt 5517
_reflns_number_total 6923
_reflns_threshold_expression >2sigma(I)
_cod_data_source_file ic049744usi20040603_100519.cif
_cod_data_source_block Pd[(BuPhPO)2H](S2CNEt2)(3)
_cod_depositor_comments
;
The following automatic conversions were performed:
'_symmetry_cell_setting' value 'Orthorhombic' changed to 'orthorhombic'
according to '/home/saulius/struct/CIF-dictionaries/cif_core.dic'
dictionary named 'cif_core.dic' version 2.4.1 from
2010-06-29.

'_exptl_absorpt_correction_type' value 'Empirical' changed to
'empirical' according to
'/home/saulius/struct/CIF-dictionaries/cif_core.dic' dictionary named
'cif_core.dic' version 2.4.1 from 2010-06-29.

Automatic conversion script
Id: cif_fix_enum 1527 2010-12-29 10:47:43Z saulius 
;
_cod_database_code 4311451

loop_
_symmetry_equiv_pos_as_xyz
'x, y, z'
'-x+1/2, -y, z+1/2'
'-x, y+1/2, -z+1/2'
'x+1/2, -y+1/2, -z'

loop_
_atom_site_label
_atom_site_type_symbol
_atom_site_fract_x
_atom_site_fract_y
_atom_site_fract_z
_atom_site_U_iso_or_equiv
_atom_site_adp_type
_atom_site_occupancy
_atom_site_symmetry_multiplicity
_atom_site_calc_flag
_atom_site_refinement_flags
_atom_site_disorder_assembly
_atom_site_disorder_group
Pd1 Pd 0.20313(3) 0.025676(18) 0.887756(13) 0.05167(10) Uani 1 1 d . . .
S1 S 0.20236(15) 0.03073(7) 1.00720(4) 0.0669(3) Uani 1 1 d . . .
S2 S 0.05863(19) 0.14556(10) 0.91855(5) 0.0964(5) Uani 1 1 d . . .
P1 P 0.35055(10) -0.09238(6) 0.87654(5) 0.0494(2) Uani 1 1 d . . .
P2 P 0.17882(14) 0.04071(7) 0.77397(5) 0.0604(3) Uani 1 1 d . . .
O1 O 0.3922(4) -0.1163(2) 0.80378(14) 0.0765(9) Uani 1 1 d . . .
O2 O 0.2640(5) -0.0240(3) 0.73094(14) 0.1081(15) Uani 1 1 d . . .
C1 C 0.1008(5) 0.1222(3) 0.99969(19) 0.0634(11) Uani 1 1 d . . .
N1 N 0.0610(5) 0.1712(2) 1.05050(17) 0.0724(11) Uani 1 1 d . . .
C2 C 0.1078(6) 0.1530(3) 1.11936(19) 0.0719(12) Uani 1 1 d . . .
H2A H 0.0295 0.1619 1.1495 0.086 Uiso 1 1 calc R . .
H2B H 0.1352 0.0921 1.1225 0.086 Uiso 1 1 calc R . .
C3 C 0.2262(8) 0.2079(4) 1.1412(3) 0.117(2) Uani 1 1 d . . .
H3A H 0.3053 0.1981 1.1125 0.176 Uiso 1 1 calc R . .
H3B H 0.2510 0.1932 1.1863 0.176 Uiso 1 1 calc R . .
H3C H 0.1995 0.2683 1.1391 0.176 Uiso 1 1 calc R . .
C4 C -0.0342(8) 0.2462(4) 1.0410(2) 0.110(2) Uani 1 1 d . . .
H4A H -0.0863 0.2561 1.0819 0.132 Uiso 1 1 calc R . .
H4B H -0.1010 0.2325 1.0061 0.132 Uiso 1 1 calc R . .
C5 C 0.0423(13) 0.3273(5) 1.0229(5) 0.191(5) Uani 1 1 d . . .
H5A H 0.1147 0.3382 1.0552 0.286 Uiso 1 1 calc R . .
H5B H -0.0219 0.3755 1.0223 0.286 Uiso 1 1 calc R . .
H5C H 0.0837 0.3206 0.9796 0.286 Uiso 1 1 calc R . .
C11 C 0.5178(4) -0.0760(3) 0.9178(2) 0.0605(10) Uani 1 1 d . . .
C12 C 0.6385(6) -0.0830(4) 0.8805(4) 0.110(2) Uani 1 1 d . . .
H12A H 0.6324 -0.0962 0.8353 0.132 Uiso 1 1 calc R . .
C13 C 0.7681(7) -0.0708(6) 0.9093(5) 0.153(4) Uani 1 1 d . . .
H13A H 0.8480 -0.0756 0.8829 0.184 Uiso 1 1 calc R . .
C14 C 0.7828(8) -0.0518(5) 0.9753(7) 0.157(5) Uani 1 1 d . . .
H14A H 0.8710 -0.0423 0.9938 0.188 Uiso 1 1 calc R . .
C15 C 0.6660(10) -0.0473(5) 1.0131(5) 0.151(4) Uani 1 1 d . . .
H15A H 0.6747 -0.0362 1.0586 0.181 Uiso 1 1 calc R . .
C16 C 0.5308(6) -0.0590(4) 0.9856(3) 0.101(2) Uani 1 1 d . . .
H16A H 0.4516 -0.0555 1.0125 0.121 Uiso 1 1 calc R . .
C17 C 0.2776(5) -0.1954(2) 0.9096(2) 0.0587(10) Uani 1 1 d . . .
C18 C 0.3811(6) -0.2691(3) 0.8965(3) 0.0853(15) Uani 1 1 d . . .
H18A H 0.3438 -0.3228 0.9137 0.128 Uiso 1 1 calc R . .
H18B H 0.4684 -0.2563 0.9182 0.128 Uiso 1 1 calc R . .
H18C H 0.3962 -0.2747 0.8493 0.128 Uiso 1 1 calc R . .
C19 C 0.2473(9) -0.1931(3) 0.9843(3) 0.115(3) Uani 1 1 d . . .
H19A H 0.2100 -0.2484 0.9981 0.173 Uiso 1 1 calc R . .
H19B H 0.1803 -0.1479 0.9935 0.173 Uiso 1 1 calc R . .
H19C H 0.3325 -0.1815 1.0081 0.173 Uiso 1 1 calc R . .
C20 C 0.1418(6) -0.2131(4) 0.8717(4) 0.129(3) Uani 1 1 d . . .
H20A H 0.1006 -0.2664 0.8876 0.194 Uiso 1 1 calc R . .
H20B H 0.1617 -0.2184 0.8249 0.194 Uiso 1 1 calc R . .
H20C H 0.0777 -0.1657 0.8787 0.194 Uiso 1 1 calc R . .
C21 C -0.0039(6) 0.0241(3) 0.7479(2) 0.0695(12) Uani 1 1 d . . .
C22 C -0.1110(6) 0.0730(5) 0.7739(3) 0.1028(19) Uani 1 1 d . . .
H22A H -0.0918 0.1149 0.8062 0.123 Uiso 1 1 calc R . .
C23 C -0.2485(7) 0.0605(7) 0.7524(4) 0.138(3) Uani 1 1 d . . .
H23A H -0.3203 0.0943 0.7702 0.166 Uiso 1 1 calc R . .
C24 C -0.2777(10) 0.0001(6) 0.7061(4) 0.143(4) Uani 1 1 d . . .
H24A H -0.3696 -0.0071 0.6916 0.172 Uiso 1 1 calc R . .
C25 C -0.1754(12) -0.0507(5) 0.6803(4) 0.149(4) Uani 1 1 d . . .
H25A H -0.1967 -0.0944 0.6497 0.178 Uiso 1 1 calc R . .
C26 C -0.0353(9) -0.0363(4) 0.7006(3) 0.116(2) Uani 1 1 d . . .
H26A H 0.0365 -0.0687 0.6813 0.139 Uiso 1 1 calc R . .
C27 C 0.2314(5) 0.1491(3) 0.73995(19) 0.0667(12) Uani 1 1 d . . .
C28 C 0.2254(7) 0.1455(4) 0.6639(2) 0.0937(17) Uani 1 1 d . . .
H28A H 0.2524 0.2011 0.6459 0.141 Uiso 1 1 calc R . .
H28B H 0.1316 0.1319 0.6500 0.141 Uiso 1 1 calc R . .
H28C H 0.2884 0.1013 0.6480 0.141 Uiso 1 1 calc R . .
C29 C 0.1409(8) 0.2229(3) 0.7627(3) 0.115(2) Uani 1 1 d . . .
H29A H 0.1737 0.2764 0.7432 0.172 Uiso 1 1 calc R . .
H29B H 0.1450 0.2273 0.8105 0.172 Uiso 1 1 calc R . .
H29C H 0.0459 0.2126 0.7491 0.172 Uiso 1 1 calc R . .
C30 C 0.3832(7) 0.1626(6) 0.7627(3) 0.142(3) Uani 1 1 d . . .
H30A H 0.4169 0.2176 0.7463 0.213 Uiso 1 1 calc R . .
H30B H 0.4407 0.1164 0.7454 0.213 Uiso 1 1 calc R . .
H30C H 0.3872 0.1622 0.8105 0.213 Uiso 1 1 calc R . .
H2 H 0.319(8) -0.075(5) 0.769(3) 0.15(2) Uiso 1 1 d . . .

loop_
_atom_site_aniso_label
_atom_site_aniso_U_11
_atom_site_aniso_U_22
_atom_site_aniso_U_33
_atom_site_aniso_U_23
_atom_site_aniso_U_13
_atom_site_aniso_U_12
Pd1 0.06626(18) 0.05505(16) 0.03371(12) -0.00438(12) -0.00336(14) 0.02171(14)
S1 0.1011(8) 0.0616(6) 0.0378(4) -0.0028(4) -0.0012(5) 0.0385(7)
S2 0.1470(13) 0.0999(10) 0.0421(5) -0.0081(6) -0.0127(7) 0.0814(10)
P1 0.0553(6) 0.0530(5) 0.0398(5) -0.0022(4) 0.0005(4) 0.0136(4)
P2 0.0798(8) 0.0664(7) 0.0349(4) -0.0046(4) -0.0079(5) 0.0232(6)
O1 0.100(3) 0.087(2) 0.0428(14) -0.0021(14) 0.0087(16) 0.0422(19)
O2 0.168(4) 0.118(3) 0.0382(14) -0.0118(17) -0.0103(18) 0.084(3)
C1 0.086(3) 0.062(2) 0.0424(19) -0.0010(18) -0.002(2) 0.024(2)
N1 0.108(3) 0.062(2) 0.0468(18) -0.0033(17) 0.0038(19) 0.037(2)
C2 0.113(4) 0.062(2) 0.041(2) -0.0035(19) 0.016(2) 0.022(3)
C3 0.163(7) 0.106(4) 0.082(4) 0.020(3) -0.030(4) -0.022(5)
C4 0.183(7) 0.095(4) 0.053(3) -0.016(3) -0.005(3) 0.079(4)
C5 0.276(13) 0.086(5) 0.210(10) 0.013(6) -0.045(9) 0.053(7)
C11 0.053(2) 0.047(2) 0.082(3) 0.002(2) -0.003(2) 0.0042(19)
C12 0.063(3) 0.143(5) 0.123(5) 0.050(4) 0.012(4) 0.005(3)
C13 0.053(4) 0.189(8) 0.217(10) 0.114(9) 0.008(5) -0.012(4)
C14 0.066(5) 0.098(5) 0.307(14) 0.037(7) -0.078(7) -0.017(4)
C15 0.139(7) 0.113(5) 0.199(8) -0.065(5) -0.112(7) 0.045(5)
C16 0.072(3) 0.099(4) 0.131(5) -0.049(4) -0.037(3) 0.022(3)
C17 0.065(3) 0.050(2) 0.062(2) -0.0115(17) 0.007(2) -0.0012(19)
C18 0.099(4) 0.052(2) 0.104(4) -0.003(3) 0.026(3) 0.011(2)
C19 0.201(8) 0.056(3) 0.089(4) 0.002(3) 0.066(4) -0.009(4)
C20 0.083(4) 0.104(4) 0.201(8) -0.003(5) -0.041(5) -0.013(3)
C21 0.095(3) 0.065(3) 0.049(2) 0.014(2) -0.020(2) -0.005(3)
C22 0.079(4) 0.153(6) 0.076(3) -0.014(4) -0.012(3) -0.016(4)
C23 0.082(4) 0.235(9) 0.098(5) 0.005(6) -0.011(4) -0.028(5)
C24 0.146(8) 0.163(8) 0.120(6) 0.056(6) -0.064(6) -0.082(7)
C25 0.219(11) 0.092(5) 0.134(7) 0.005(4) -0.103(8) -0.030(6)
C26 0.159(6) 0.082(4) 0.106(4) -0.006(3) -0.074(4) 0.005(4)
C27 0.073(3) 0.087(3) 0.0408(19) 0.001(2) -0.005(2) -0.003(2)
C28 0.129(5) 0.109(4) 0.043(2) 0.009(2) -0.005(3) 0.003(4)
C29 0.193(8) 0.071(3) 0.081(3) 0.012(3) 0.033(4) -0.013(4)
C30 0.100(5) 0.236(9) 0.092(4) 0.039(5) -0.023(4) -0.059(6)

loop_
_atom_type_symbol
_atom_type_description
_atom_type_scat_dispersion_real
_atom_type_scat_dispersion_imag
_atom_type_scat_source
C C 0.0033 0.0016 'International Tables Vol C Tables 4.2.6.8 and 6.1.1.4'
H H 0.0000 0.0000 'International Tables Vol C Tables 4.2.6.8 and 6.1.1.4'
N N 0.0061 0.0033 'International Tables Vol C Tables 4.2.6.8 and 6.1.1.4'
O O 0.0106 0.0060 'International Tables Vol C Tables 4.2.6.8 and 6.1.1.4'
P P 0.1023 0.0942 'International Tables Vol C Tables 4.2.6.8 and 6.1.1.4'
S S 0.1246 0.1234 'International Tables Vol C Tables 4.2.6.8 and 6.1.1.4'
Pd Pd -0.9988 1.0072 'International Tables Vol C Tables 4.2.6.8 and 6.1.1.4'

loop_
_geom_angle_atom_site_label_1
_geom_angle_atom_site_label_2
_geom_angle_atom_site_label_3
_geom_angle
_geom_angle_site_symmetry_1
_geom_angle_site_symmetry_3
_geom_angle_publ_flag
P1 Pd1 P2 92.48(4) . . ?
P1 Pd1 S2 170.51(4) . . ?
P2 Pd1 S2 96.97(4) . . ?
P1 Pd1 S1 97.17(3) . . ?
P2 Pd1 S1 170.34(4) . . ?
S2 Pd1 S1 73.37(4) . . ?
C1 S1 Pd1 86.57(13) . . ?
C1 S2 Pd1 87.08(14) . . ?
O1 P1 C11 103.6(2) . . ?
O1 P1 C17 103.33(19) . . ?
C11 P1 C17 106.7(2) . . ?
O1 P1 Pd1 115.66(13) . . ?
C11 P1 Pd1 112.55(14) . . ?
C17 P1 Pd1 113.97(14) . . ?
O2 P2 C21 104.6(2) . . ?
O2 P2 C27 103.1(2) . . ?
C21 P2 C27 105.9(2) . . ?
O2 P2 Pd1 115.82(13) . . ?
C21 P2 Pd1 111.27(15) . . ?
C27 P2 Pd1 115.09(13) . . ?
N1 C1 S1 124.1(3) . . ?
N1 C1 S2 123.1(3) . . ?
S1 C1 S2 112.8(2) . . ?
C1 N1 C4 121.3(4) . . ?
C1 N1 C2 121.8(3) . . ?
C4 N1 C2 116.9(3) . . ?
C3 C2 N1 113.6(4) . . ?
N1 C4 C5 112.4(7) . . ?
C12 C11 C16 118.1(5) . . ?
C12 C11 P1 118.5(4) . . ?
C16 C11 P1 123.4(4) . . ?
C11 C12 C13 120.8(7) . . ?
C14 C13 C12 121.9(8) . . ?
C15 C14 C13 118.2(7) . . ?
C14 C15 C16 121.8(8) . . ?
C11 C16 C15 119.2(7) . . ?
C18 C17 C20 109.4(4) . . ?
C18 C17 C19 108.0(4) . . ?
C20 C17 C19 109.4(5) . . ?
C18 C17 P1 109.1(3) . . ?
C20 C17 P1 107.1(4) . . ?
C19 C17 P1 113.8(3) . . ?
C26 C21 C22 118.3(6) . . ?
C26 C21 P2 120.1(5) . . ?
C22 C21 P2 121.6(4) . . ?
C21 C22 C23 120.6(7) . . ?
C24 C23 C22 120.3(9) . . ?
C23 C24 C25 120.8(8) . . ?
C24 C25 C26 118.9(7) . . ?
C21 C26 C25 121.0(8) . . ?
C29 C27 C28 108.1(4) . . ?
C29 C27 C30 110.7(5) . . ?
C28 C27 C30 109.7(4) . . ?
C29 C27 P2 114.0(3) . . ?
C28 C27 P2 108.9(3) . . ?
C30 C27 P2 105.4(4) . . ?

loop_
_geom_bond_atom_site_label_1
_geom_bond_atom_site_label_2
_geom_bond_distance
_geom_bond_site_symmetry_2
_geom_bond_publ_flag
Pd1 P1 2.3018(9) . ?
Pd1 P2 2.3039(9) . ?
Pd1 S2 2.3776(12) . ?
Pd1 S1 2.3952(9) . ?
S1 C1 1.710(4) . ?
S2 C1 1.713(4) . ?
P1 O1 1.555(3) . ?
P1 C11 1.814(4) . ?
P1 C17 1.848(4) . ?
P2 O2 1.545(3) . ?
P2 C21 1.837(5) . ?
P2 C27 1.864(5) . ?
C1 N1 1.320(5) . ?
N1 C4 1.477(6) . ?
N1 C2 1.477(5) . ?
C2 C3 1.476(7) . ?
C4 C5 1.486(12) . ?
C11 C12 1.376(7) . ?
C11 C16 1.390(7) . ?
C12 C13 1.378(10) . ?
C13 C14 1.361(13) . ?
C14 C15 1.349(13) . ?
C15 C16 1.414(9) . ?
C17 C18 1.522(6) . ?
C17 C20 1.525(7) . ?
C17 C19 1.525(6) . ?
C21 C26 1.358(7) . ?
C21 C22 1.369(8) . ?
C22 C23 1.393(9) . ?
C23 C24 1.340(12) . ?
C24 C25 1.351(13) . ?
C25 C26 1.414(12) . ?
C27 C29 1.494(7) . ?
C27 C28 1.525(6) . ?
C27 C30 1.532(7) . ?

loop_
_geom_hbond_atom_site_label_D
_geom_hbond_atom_site_label_H
_geom_hbond_atom_site_label_A
_geom_hbond_distance_DH
_geom_hbond_distance_HA
_geom_hbond_distance_DA
_geom_hbond_angle_DHA
_geom_hbond_site_symmetry_A
O1 H2 O2 1.17(7) 1.21(7) 2.372(4) 169(7) .
